data_7015451
loop_
_publ_author_name
'Jarvis, Amanda G.'
'Whitwood, Adrian C.'
'Fairlamb, Ian J. S.'

_publ_section_title
;
 Cu(I) complexes containing a multidentate and conformationally
 flexible dibenzylidene acetone ligand (dbathiophos): application in
 catalytic alkene cyclopropanation.
;
_journal_issue 14
_journal_name_full 'Dalton transactions (Cambridge, England : 2003)'
_journal_page_first 3695
_journal_page_last 3702
_journal_paper_doi 10.1039/c0dt01612h
_journal_volume 40
_journal_year 2011
_chemical_formula_moiety 'C82 H64 Cl2 Cu4 O2 P4 S4, 2(F6 P), 1.58(C4 H10 O), 0.41(C1 H2 Cl2)'
_chemical_formula_sum 'C88.76 H80.42 Cl2.82 Cu4 F12 O3.59 P6 S4'
_chemical_formula_weight 2117.11
_chemical_name_systematic
;
?
;
_space_group_IT_number 2
_symmetry_cell_setting triclinic
_symmetry_space_group_name_Hall '-P 1'
_symmetry_space_group_name_H-M 'P -1'
_atom_sites_solution_hydrogens geom
_atom_sites_solution_primary direct
_atom_sites_solution_secondary difmap
_audit_creation_method SHELXL-97
_cell_angle_alpha 71.9420(10)
_cell_angle_beta 71.2710(10)
_cell_angle_gamma 66.5850(10)
_cell_formula_units_Z 1
_cell_length_a 12.0204(7)
_cell_length_b 14.5437(9)
_cell_length_c 15.1233(9)
_cell_measurement_reflns_used 7178
_cell_measurement_temperature 110(2)
_cell_measurement_theta_max 28.32
_cell_measurement_theta_min 2.35
_cell_volume 2246.5(2)
_computing_cell_refinement 'Bruker SMART'
_computing_data_collection 'Bruker SMART'
_computing_data_reduction 'Bruker SAINT'
_computing_molecular_graphics 'Bruker SHELXTL'
_computing_publication_material 'Bruker SHELXTL'
_computing_structure_refinement 'SHELXL-97 (Sheldrick, 1997)'
_computing_structure_solution 'SHELXS-97 (Sheldrick, 1997)'
_diffrn_ambient_temperature 110(2)
_diffrn_measured_fraction_theta_full 0.988
_diffrn_measured_fraction_theta_max 0.988
_diffrn_measurement_device_type 'CCD area detector'
_diffrn_measurement_method 'phi and omega scans'
_diffrn_radiation_monochromator graphite
_diffrn_radiation_source 'fine-focus sealed tube'
_diffrn_radiation_type MoK\a
_diffrn_radiation_wavelength 0.71073
_diffrn_reflns_av_R_equivalents 0.0218
_diffrn_reflns_av_sigmaI/netI 0.0353
_diffrn_reflns_limit_h_max 16
_diffrn_reflns_limit_h_min -16
_diffrn_reflns_limit_k_max 19
_diffrn_reflns_limit_k_min -19
_diffrn_reflns_limit_l_max 20
_diffrn_reflns_limit_l_min -20
_diffrn_reflns_number 23138
_diffrn_reflns_theta_full 28.33
_diffrn_reflns_theta_max 28.33
_diffrn_reflns_theta_min 1.56
_exptl_absorpt_coefficient_mu 1.298
_exptl_absorpt_correction_T_max 0.949
_exptl_absorpt_correction_T_min 0.849
_exptl_absorpt_correction_type multi-scan
_exptl_absorpt_process_details 'SADABS v2.10; (Sheldrick)'
_exptl_crystal_colour yellow
_exptl_crystal_density_diffrn 1.553
_exptl_crystal_density_method 'not measured'
_exptl_crystal_description needle
_exptl_crystal_F_000 1067.7
_exptl_crystal_size_max 0.18
_exptl_crystal_size_mid 0.05
_exptl_crystal_size_min 0.04
_refine_diff_density_max 2.201
_refine_diff_density_min -0.560
_refine_diff_density_rms 0.102
_refine_ls_extinction_method none
_refine_ls_goodness_of_fit_ref 1.045
_refine_ls_hydrogen_treatment mixed
_refine_ls_matrix_type full
_refine_ls_number_parameters 571
_refine_ls_number_reflns 11056
_refine_ls_number_restraints 10
_refine_ls_restrained_S_all 1.046
_refine_ls_R_factor_all 0.0614
_refine_ls_R_factor_gt 0.0452
_refine_ls_shift/su_max 0.001
_refine_ls_shift/su_mean 0.000
_refine_ls_structure_factor_coef Fsqd
_refine_ls_weighting_details 'calc w=1/[\s^2^(Fo^2^)+(0.0673P)^2^+3.1607P] where P=(Fo^2^+2Fc^2^)/3'
_refine_ls_weighting_scheme calc
_refine_ls_wR_factor_gt 0.1207
_refine_ls_wR_factor_ref 0.1305
_reflns_number_gt 8605
_reflns_number_total 11056
_reflns_threshold_expression >2sigma(I)
_cod_data_source_file c0dt01612h.txt
_cod_data_source_block ijf0825m
_cod_depositor_comments
;
The following automatic conversions were performed:
'_symmetry_cell_setting' value 'Triclinic' changed to 'triclinic'
according to '/home/saulius/struct/CIF-dictionaries/cif_core.dic'
dictionary named 'cif_core.dic' version 2.4.1 from 2010-06-29.

Automatic conversion script
Id: cif_fix_enum 1555 2011-01-17 13:19:09Z saulius 
;
_cod_original_sg_symbol_H-M P-1
_cod_database_code 7015451

loop_
_symmetry_equiv_pos_as_xyz
'x, y, z'
'-x, -y, -z'

loop_
_atom_site_label
_atom_site_type_symbol
_atom_site_fract_x
_atom_site_fract_y
_atom_site_fract_z
_atom_site_U_iso_or_equiv
_atom_site_adp_type
_atom_site_occupancy
_atom_site_symmetry_multiplicity
_atom_site_calc_flag
_atom_site_refinement_flags
_atom_site_disorder_assembly
_atom_site_disorder_group
C1 C 0.7294(3) 0.1556(2) 0.2274(2) 0.0203(6) Uani 1 1 d . . .
C2 C 0.7482(3) 0.1310(3) 0.1405(2) 0.0258(6) Uani 1 1 d . . .
H2 H 0.7189 0.0801 0.1385 0.031 Uiso 1 1 calc R . .
C3 C 0.8098(3) 0.1807(3) 0.0570(2) 0.0315(7) Uani 1 1 d . . .
H3 H 0.8250 0.1619 -0.0016 0.038 Uiso 1 1 calc R . .
C4 C 0.8492(3) 0.2575(3) 0.0586(2) 0.0318(7) Uani 1 1 d . . .
H4 H 0.8879 0.2934 0.0008 0.038 Uiso 1 1 calc R . .
C5 C 0.8321(3) 0.2821(3) 0.1448(2) 0.0264(7) Uani 1 1 d . . .
H5 H 0.8605 0.3342 0.1455 0.032 Uiso 1 1 calc R . .
C6 C 0.7736(3) 0.2312(2) 0.2306(2) 0.0201(6) Uani 1 1 d . . .
C7 C 0.7674(3) 0.2497(2) 0.3232(2) 0.0187(6) Uani 1 1 d . . .
C8 C 0.7611(3) 0.3392(2) 0.3402(2) 0.0188(6) Uani 1 1 d . . .
C9 C 0.7900(3) 0.3337(2) 0.4311(2) 0.0189(6) Uani 1 1 d . . .
C10 C 0.7715(3) 0.4334(2) 0.4510(2) 0.0179(5) Uani 1 1 d . . .
C11 C 0.7937(3) 0.4366(2) 0.5334(2) 0.0177(5) Uani 1 1 d . . .
C12 C 0.8092(3) 0.5262(2) 0.5488(2) 0.0179(5) Uani 1 1 d . . .
C13 C 0.7738(3) 0.5476(2) 0.6407(2) 0.0184(6) Uani 1 1 d . . .
C14 C 0.7984(3) 0.6280(2) 0.6544(2) 0.0228(6) Uani 1 1 d . . .
H14 H 0.7757 0.6417 0.7164 0.027 Uiso 1 1 calc R . .
C15 C 0.8561(3) 0.6877(2) 0.5768(2) 0.0256(7) Uani 1 1 d . . .
H15 H 0.8744 0.7413 0.5863 0.031 Uiso 1 1 calc R . .
C16 C 0.8868(3) 0.6695(2) 0.4862(2) 0.0240(6) Uani 1 1 d . . .
H16 H 0.9234 0.7123 0.4333 0.029 Uiso 1 1 calc R . .
C17 C 0.8645(3) 0.5892(2) 0.4718(2) 0.0221(6) Uani 1 1 d . . .
H17 H 0.8869 0.5768 0.4092 0.027 Uiso 1 1 calc R . .
C18 C 0.7398(3) 0.0289(2) 0.4161(2) 0.0197(6) Uani 1 1 d . . .
C19 C 0.8616(3) -0.0287(2) 0.3785(2) 0.0237(6) Uani 1 1 d . . .
H19 H 0.8867 -0.0327 0.3132 0.028 Uiso 1 1 calc R . .
C20 C 0.9461(3) -0.0801(2) 0.4370(2) 0.0271(7) Uani 1 1 d . . .
H20 H 1.0287 -0.1199 0.4118 0.033 Uiso 1 1 calc R . .
C21 C 0.9098(3) -0.0731(2) 0.5318(2) 0.0277(7) Uani 1 1 d . . .
H21 H 0.9677 -0.1076 0.5716 0.033 Uiso 1 1 calc R . .
C22 C 0.7890(3) -0.0159(3) 0.5689(2) 0.0296(7) Uani 1 1 d . . .
H22 H 0.7650 -0.0116 0.6342 0.035 Uiso 1 1 calc R . .
C23 C 0.7026(3) 0.0353(2) 0.5125(2) 0.0241(6) Uani 1 1 d . . .
H23 H 0.6198 0.0740 0.5386 0.029 Uiso 1 1 calc R . .
C24 C 0.5910(3) 0.0117(2) 0.3076(2) 0.0233(6) Uani 1 1 d . . .
C25 C 0.6434(3) -0.0935(3) 0.3388(3) 0.0286(7) Uani 1 1 d . . .
H25 H 0.7026 -0.1193 0.3772 0.034 Uiso 1 1 calc R . .
C26 C 0.6084(4) -0.1610(3) 0.3132(3) 0.0379(9) Uani 1 1 d . . .
H26 H 0.6441 -0.2328 0.3342 0.046 Uiso 1 1 calc R . .
C27 C 0.5231(4) -0.1238(3) 0.2582(3) 0.0426(10) Uani 1 1 d . . .
H27 H 0.5004 -0.1702 0.2408 0.051 Uiso 1 1 calc R . .
C28 C 0.4689(4) -0.0184(3) 0.2272(3) 0.0399(9) Uani 1 1 d . . .
H28 H 0.4094 0.0067 0.1891 0.048 Uiso 1 1 calc R . .
C29 C 0.5023(3) 0.0496(3) 0.2524(3) 0.0310(7) Uani 1 1 d . . .
H29 H 0.4651 0.1214 0.2322 0.037 Uiso 1 1 calc R . .
C30 C 0.6448(3) 0.5331(2) 0.8417(2) 0.0214(6) Uani 1 1 d . . .
C31 C 0.5262(3) 0.5965(3) 0.8771(2) 0.0271(7) Uani 1 1 d . . .
H31 H 0.4605 0.6137 0.8467 0.033 Uiso 1 1 calc R . .
C32 C 0.5047(3) 0.6344(3) 0.9571(3) 0.0341(8) Uani 1 1 d . . .
H32 H 0.4236 0.6770 0.9818 0.041 Uiso 1 1 calc R . .
C33 C 0.6002(4) 0.6104(3) 1.0010(3) 0.0342(8) Uani 1 1 d . . .
H33 H 0.5847 0.6370 1.0554 0.041 Uiso 1 1 calc R . .
C34 C 0.7184(4) 0.5478(3) 0.9661(3) 0.0341(8) Uani 1 1 d . . .
H34 H 0.7841 0.5316 0.9962 0.041 Uiso 1 1 calc R . .
C35 C 0.7405(3) 0.5089(3) 0.8867(2) 0.0288(7) Uani 1 1 d . . .
H35 H 0.8214 0.4655 0.8629 0.035 Uiso 1 1 calc R . .
C36 C 0.7639(3) 0.3472(2) 0.7643(2) 0.0192(6) Uani 1 1 d . . .
C37 C 0.7042(3) 0.2756(2) 0.7861(2) 0.0264(7) Uani 1 1 d . . .
H37 H 0.6184 0.2980 0.7860 0.032 Uiso 1 1 calc R . .
C38 C 0.7697(3) 0.1714(3) 0.8080(2) 0.0300(7) Uani 1 1 d . . .
H38 H 0.7289 0.1226 0.8225 0.036 Uiso 1 1 calc R . .
C39 C 0.8946(3) 0.1388(2) 0.8087(2) 0.0281(7) Uani 1 1 d . . .
H39 H 0.9391 0.0676 0.8241 0.034 Uiso 1 1 calc R . .
C40 C 0.9554(3) 0.2098(3) 0.7869(2) 0.0258(7) Uani 1 1 d . . .
H40 H 1.0410 0.1871 0.7875 0.031 Uiso 1 1 calc R . .
C41 C 0.8902(3) 0.3141(2) 0.7642(2) 0.0231(6) Uani 1 1 d . . .
H41 H 0.9315 0.3627 0.7487 0.028 Uiso 1 1 calc R . .
Cl1 Cl 0.50096(5) 0.36200(4) 0.54071(4) 0.00999(12) Uani 1 1 d . . .
Cu1 Cu 0.57881(3) 0.32287(3) 0.38357(3) 0.02088(10) Uani 1 1 d . . .
Cu2 Cu 0.60438(3) 0.45985(3) 0.55672(3) 0.01918(9) Uani 1 1 d . . .
H7 H 0.785(3) 0.189(3) 0.381(2) 0.018(8) Uiso 1 1 d . . .
H8 H 0.745(3) 0.406(3) 0.296(3) 0.025(9) Uiso 1 1 d . . .
H10 H 0.757(3) 0.491(3) 0.403(2) 0.017(8) Uiso 1 1 d . . .
H11 H 0.813(4) 0.378(3) 0.576(3) 0.030(10) Uiso 1 1 d . . .
O1 O 0.8273(2) 0.25214(16) 0.48578(16) 0.0244(5) Uani 1 1 d . . .
P1 P 0.67766(7) 0.48331(6) 0.73766(5) 0.01758(15) Uani 1 1 d . . .
P2 P 0.63622(7) 0.10122(6) 0.33633(5) 0.01822(15) Uani 1 1 d . . .
S1 S 0.51923(7) 0.50148(5) 0.70419(5) 0.01828(15) Uani 1 1 d . . .
S2 S 0.48703(7) 0.21080(6) 0.38833(6) 0.02148(16) Uani 1 1 d . . .
F1 F 0.2646(2) 0.4040(2) 0.74491(16) 0.0486(6) Uani 1 1 d . . .
F2 F 0.1445(3) 0.3036(2) 0.8011(2) 0.0634(8) Uani 1 1 d . . .
F3 F 0.0562(2) 0.47475(19) 0.75940(16) 0.0434(5) Uani 1 1 d . . .
F4 F 0.0264(2) 0.3937(2) 0.91470(18) 0.0526(7) Uani 1 1 d . . .
F5 F 0.1462(3) 0.49595(18) 0.85756(17) 0.0481(6) Uani 1 1 d . . .
F6 F 0.2350(2) 0.32419(18) 0.89961(17) 0.0455(6) Uani 1 1 d . . .
P3 P 0.14563(8) 0.39924(7) 0.83039(6) 0.02656(18) Uani 1 1 d . . .
C42 C 0.3871(9) -0.0243(7) -0.0020(9) 0.053(3) Uiso 0.3968(14) 1 d PD A 1
H42A H 0.3885 -0.0748 0.0584 0.079 Uiso 0.3968(14) 1 calc PR A 1
H42B H 0.4678 -0.0133 -0.0275 0.079 Uiso 0.3968(14) 1 calc PR A 1
H42C H 0.3706 -0.0496 -0.0479 0.079 Uiso 0.3968(14) 1 calc PR A 1
C43 C 0.2866(5) 0.0750(5) 0.0146(4) 0.0587(16) Uiso 0.3968(14) 1 d PD A 1
H43A H 0.3224 0.1305 -0.0203 0.070 Uiso 0.3968(14) 1 calc PR A 1
H43B H 0.2205 0.0845 -0.0163 0.070 Uiso 0.3968(14) 1 calc PR A 1
C44 C 0.1799(6) 0.1998(4) 0.1128(3) 0.0522(14) Uiso 0.794(3) 1 d PD A 1
H44A H 0.1140 0.2369 0.0763 0.063 Uiso 0.794(3) 1 calc PR A 1
H44B H 0.2481 0.2291 0.0827 0.063 Uiso 0.794(3) 1 calc PR A 1
C45 C 0.1274(4) 0.2137(4) 0.2152(3) 0.0435(11) Uiso 0.794(3) 1 d PD A 1
H45A H 0.0661 0.1782 0.2470 0.065 Uiso 0.794(3) 1 calc PR A 1
H45B H 0.0871 0.2869 0.2157 0.065 Uiso 0.794(3) 1 calc PR A 1
H45C H 0.1950 0.1849 0.2490 0.065 Uiso 0.794(3) 1 calc PR A 1
O2 O 0.2267(4) 0.0921(3) 0.1097(3) 0.0597(11) Uiso 0.3968(14) 1 d PD A 1
C42A C 0.1950(7) 0.0908(6) -0.0408(6) 0.0238(16) Uiso 0.3968(14) 1 d PD A 2
H42D H 0.1457 0.0452 -0.0067 0.036 Uiso 0.3968(14) 1 calc PR A 2
H42E H 0.2398 0.0753 -0.1040 0.036 Uiso 0.3968(14) 1 calc PR A 2
H42F H 0.1396 0.1622 -0.0481 0.036 Uiso 0.3968(14) 1 calc PR A 2
C43A C 0.2866(5) 0.0750(5) 0.0146(4) 0.0587(16) Uiso 0.3968(14) 1 d PD A 2
H43C H 0.3459 0.0041 0.0181 0.070 Uiso 0.3968(14) 1 calc PR A 2
H43D H 0.3345 0.1225 -0.0192 0.070 Uiso 0.3968(14) 1 calc PR A 2
O2A O 0.2267(4) 0.0921(3) 0.1097(3) 0.0597(11) Uiso 0.3968(14) 1 d P A 2
C46 C 0.1274(4) 0.2137(4) 0.2152(3) 0.0435(11) Uiso 0.072(3) 1 d PD B 3
Cl2 Cl 0.2632(10) 0.2339(13) 0.1444(10) 0.055(5) Uiso 0.072(3) 1 d PD B 3
Cl3 Cl 0.0731(16) 0.1181(10) 0.2216(13) 0.049(4) Uiso 0.072(3) 1 d PD B 3
C47 C 0.1861(16) 0.1046(15) 0.0687(9) 0.015(4) Uiso 0.134(3) 1 d PD C 4
H47A H 0.1995 0.1715 0.0392 0.018 Uiso 0.134(3) 1 calc PR C 4
H47B H 0.2703 0.0535 0.0690 0.018 Uiso 0.134(3) 1 calc PR C 4
Cl4 Cl 0.1210(14) 0.1101(10) 0.1875(8) 0.081(4) Uiso 0.134(3) 1 d PD C 4
Cl5 Cl 0.1402(12) 0.0813(9) -0.0170(8) 0.072(3) Uiso 0.134(3) 1 d PD C 4

loop_
_atom_site_aniso_label
_atom_site_aniso_U_11
_atom_site_aniso_U_22
_atom_site_aniso_U_33
_atom_site_aniso_U_23
_atom_site_aniso_U_13
_atom_site_aniso_U_12
C1 0.0206(14) 0.0193(14) 0.0200(14) -0.0061(11) -0.0029(11) -0.0053(11)
C2 0.0305(17) 0.0261(16) 0.0239(16) -0.0110(13) -0.0051(13) -0.0091(13)
C3 0.041(2) 0.0369(19) 0.0208(16) -0.0117(14) -0.0038(14) -0.0148(16)
C4 0.040(2) 0.0343(18) 0.0204(16) -0.0050(13) -0.0004(14) -0.0174(16)
C5 0.0330(17) 0.0251(16) 0.0233(16) -0.0062(12) -0.0028(13) -0.0138(14)
C6 0.0215(14) 0.0192(14) 0.0194(14) -0.0090(11) -0.0030(11) -0.0042(11)
C7 0.0150(13) 0.0208(14) 0.0196(14) -0.0063(11) -0.0013(11) -0.0056(11)
C8 0.0185(14) 0.0196(14) 0.0196(14) -0.0065(11) -0.0023(11) -0.0072(11)
C9 0.0156(13) 0.0192(14) 0.0215(14) -0.0086(11) -0.0023(11) -0.0036(11)
C10 0.0160(13) 0.0182(13) 0.0192(14) -0.0049(11) -0.0038(11) -0.0046(11)
C11 0.0135(13) 0.0193(14) 0.0189(14) -0.0051(11) -0.0026(11) -0.0041(11)
C12 0.0154(13) 0.0176(13) 0.0212(14) -0.0050(11) -0.0069(11) -0.0032(11)
C13 0.0177(13) 0.0172(13) 0.0204(14) -0.0036(11) -0.0069(11) -0.0043(11)
C14 0.0257(15) 0.0227(15) 0.0242(15) -0.0087(12) -0.0076(12) -0.0078(12)
C15 0.0269(16) 0.0212(15) 0.0330(17) -0.0070(13) -0.0070(13) -0.0113(13)
C16 0.0206(15) 0.0207(15) 0.0290(16) -0.0030(12) -0.0038(12) -0.0082(12)
C17 0.0215(15) 0.0250(15) 0.0204(14) -0.0051(12) -0.0035(12) -0.0089(12)
C18 0.0202(14) 0.0157(13) 0.0232(15) -0.0052(11) -0.0043(11) -0.0057(11)
C19 0.0243(15) 0.0178(14) 0.0260(16) -0.0065(12) -0.0033(12) -0.0044(12)
C20 0.0225(15) 0.0200(15) 0.0360(18) -0.0061(13) -0.0064(13) -0.0042(12)
C21 0.0289(17) 0.0214(15) 0.0328(18) -0.0001(13) -0.0127(14) -0.0079(13)
C22 0.0333(18) 0.0317(17) 0.0246(16) -0.0043(13) -0.0071(14) -0.0124(15)
C23 0.0226(15) 0.0251(15) 0.0224(15) -0.0057(12) -0.0027(12) -0.0067(12)
C24 0.0225(15) 0.0219(15) 0.0271(16) -0.0117(12) -0.0008(12) -0.0078(12)
C25 0.0280(17) 0.0243(16) 0.0338(18) -0.0097(14) 0.0005(14) -0.0121(13)
C26 0.039(2) 0.0285(18) 0.050(2) -0.0186(17) 0.0023(17) -0.0168(16)
C27 0.042(2) 0.044(2) 0.056(3) -0.029(2) 0.0015(19) -0.0240(18)
C28 0.034(2) 0.050(2) 0.049(2) -0.0242(19) -0.0080(17) -0.0179(18)
C29 0.0282(17) 0.0312(18) 0.0373(19) -0.0144(15) -0.0063(14) -0.0091(14)
C30 0.0276(16) 0.0210(14) 0.0170(14) -0.0039(11) -0.0059(12) -0.0088(12)
C31 0.0262(16) 0.0294(17) 0.0248(16) -0.0071(13) -0.0077(13) -0.0056(13)
C32 0.0321(18) 0.0351(19) 0.0317(18) -0.0173(15) -0.0052(15) -0.0015(15)
C33 0.043(2) 0.0367(19) 0.0260(17) -0.0154(15) -0.0092(15) -0.0091(16)
C34 0.039(2) 0.039(2) 0.0296(18) -0.0135(15) -0.0150(15) -0.0083(16)
C35 0.0281(17) 0.0314(17) 0.0278(17) -0.0123(14) -0.0096(13) -0.0038(14)
C36 0.0237(14) 0.0173(13) 0.0147(13) -0.0021(10) -0.0063(11) -0.0044(11)
C37 0.0273(16) 0.0231(15) 0.0284(16) -0.0051(13) -0.0075(13) -0.0072(13)
C38 0.0383(19) 0.0202(15) 0.0302(17) -0.0020(13) -0.0067(15) -0.0116(14)
C39 0.0339(18) 0.0200(15) 0.0205(15) -0.0033(12) -0.0041(13) -0.0012(13)
C40 0.0243(15) 0.0282(16) 0.0201(15) -0.0081(12) -0.0063(12) -0.0004(13)
C41 0.0259(16) 0.0245(15) 0.0192(14) -0.0068(12) -0.0048(12) -0.0072(13)
Cl1 0.0087(3) 0.0109(3) 0.0121(3) -0.0064(2) -0.0017(2) -0.0026(2)
Cu1 0.01934(19) 0.01886(18) 0.0256(2) -0.00999(15) -0.00314(15) -0.00499(14)
Cu2 0.01758(18) 0.02180(19) 0.02020(19) -0.00784(14) -0.00429(14) -0.00597(14)
O1 0.0276(11) 0.0187(10) 0.0265(11) -0.0062(9) -0.0119(9) -0.0016(9)
P1 0.0192(4) 0.0176(3) 0.0172(3) -0.0040(3) -0.0058(3) -0.0057(3)
P2 0.0189(4) 0.0158(3) 0.0202(4) -0.0063(3) -0.0032(3) -0.0050(3)
S1 0.0184(3) 0.0193(3) 0.0178(3) -0.0046(3) -0.0052(3) -0.0056(3)
S2 0.0184(3) 0.0185(3) 0.0280(4) -0.0099(3) -0.0034(3) -0.0041(3)
F1 0.0360(12) 0.0579(15) 0.0357(12) -0.0001(11) -0.0038(10) -0.0100(11)
F2 0.0620(17) 0.0448(15) 0.108(2) -0.0361(15) -0.0345(17) -0.0152(13)
F3 0.0385(12) 0.0519(14) 0.0378(12) -0.0090(10) -0.0176(10) -0.0061(11)
F4 0.0404(13) 0.0494(14) 0.0492(15) 0.0039(11) 0.0039(11) -0.0173(11)
F5 0.0822(18) 0.0354(12) 0.0437(13) -0.0071(10) -0.0235(13) -0.0302(12)
F6 0.0491(14) 0.0438(13) 0.0444(13) 0.0153(10) -0.0257(11) -0.0228(11)
P3 0.0305(4) 0.0265(4) 0.0280(4) -0.0047(3) -0.0093(3) -0.0135(4)

loop_
_atom_type_symbol
_atom_type_description
_atom_type_scat_dispersion_real
_atom_type_scat_dispersion_imag
_atom_type_scat_source
C C 0.0033 0.0016 'International Tables Vol C Tables 4.2.6.8 and 6.1.1.4'
H H 0.0000 0.0000 'International Tables Vol C Tables 4.2.6.8 and 6.1.1.4'
O O 0.0106 0.0060 'International Tables Vol C Tables 4.2.6.8 and 6.1.1.4'
F F 0.0171 0.0103 'International Tables Vol C Tables 4.2.6.8 and 6.1.1.4'
P P 0.1023 0.0942 'International Tables Vol C Tables 4.2.6.8 and 6.1.1.4'
S S 0.1246 0.1234 'International Tables Vol C Tables 4.2.6.8 and 6.1.1.4'
Cu Cu 0.3201 1.2651 'International Tables Vol C Tables 4.2.6.8 and 6.1.1.4'
Cl Cl 0.1484 0.1585 'International Tables Vol C Tables 4.2.6.8 and 6.1.1.4'

loop_
_geom_angle_atom_site_label_1
_geom_angle_atom_site_label_2
_geom_angle_atom_site_label_3
_geom_angle
_geom_angle_site_symmetry_1
_geom_angle_site_symmetry_3
_geom_angle_publ_flag
C2 C1 C6 120.0(3) . . ?
C2 C1 P2 121.2(2) . . ?
C6 C1 P2 118.5(2) . . ?
C3 C2 C1 120.1(3) . . ?
C3 C2 H2 120.0 . . ?
C1 C2 H2 120.0 . . ?
C4 C3 C2 120.5(3) . . ?
C4 C3 H3 119.8 . . ?
C2 C3 H3 119.8 . . ?
C3 C4 C5 120.0(3) . . ?
C3 C4 H4 120.0 . . ?
C5 C4 H4 120.0 . . ?
C4 C5 C6 120.8(3) . . ?
C4 C5 H5 119.6 . . ?
C6 C5 H5 119.6 . . ?
C5 C6 C1 118.6(3) . . ?
C5 C6 C7 120.6(3) . . ?
C1 C6 C7 120.6(3) . . ?
C8 C7 C6 126.8(3) . . ?
C8 C7 Cu1 73.36(17) . . ?
C6 C7 Cu1 107.9(2) . . ?
C8 C7 H7 111.9(19) . . ?
C6 C7 H7 120.3(19) . . ?
Cu1 C7 H7 97.1(19) . . ?
C7 C8 C9 117.6(3) . . ?
C7 C8 Cu1 69.20(17) . . ?
C9 C8 Cu1 104.62(19) . . ?
C7 C8 H8 125(2) . . ?
C9 C8 H8 117(2) . . ?
Cu1 C8 H8 100(2) . . ?
O1 C9 C10 121.9(3) . . ?
O1 C9 C8 122.2(3) . . ?
C10 C9 C8 116.0(3) . . ?
C11 C10 C9 120.4(3) . . ?
C11 C10 Cu2 70.17(17) . . ?
C9 C10 Cu2 103.64(19) . . ?
C11 C10 H10 121(2) . . ?
C9 C10 H10 118(2) . . ?
Cu2 C10 H10 104(2) . . ?
C10 C11 C12 124.2(3) . . ?
C10 C11 Cu2 71.65(17) . . ?
C12 C11 Cu2 109.58(19) . . ?
C10 C11 H11 118(3) . . ?
C12 C11 H11 117(3) . . ?
Cu2 C11 H11 98(3) . . ?
C17 C12 C13 118.7(3) . . ?
C17 C12 C11 119.9(3) . . ?
C13 C12 C11 121.3(3) . . ?
C14 C13 C12 120.2(3) . . ?
C14 C13 P1 119.4(2) . . ?
C12 C13 P1 119.9(2) . . ?
C15 C14 C13 119.7(3) . . ?
C15 C14 H14 120.1 . . ?
C13 C14 H14 120.1 . . ?
C16 C15 C14 120.4(3) . . ?
C16 C15 H15 119.8 . . ?
C14 C15 H15 119.8 . . ?
C15 C16 C17 120.4(3) . . ?
C15 C16 H16 119.8 . . ?
C17 C16 H16 119.8 . . ?
C16 C17 C12 120.5(3) . . ?
C16 C17 H17 119.8 . . ?
C12 C17 H17 119.8 . . ?
C19 C18 C23 120.2(3) . . ?
C19 C18 P2 118.5(2) . . ?
C23 C18 P2 121.1(2) . . ?
C20 C19 C18 119.9(3) . . ?
C20 C19 H19 120.0 . . ?
C18 C19 H19 120.0 . . ?
C21 C20 C19 119.9(3) . . ?
C21 C20 H20 120.1 . . ?
C19 C20 H20 120.1 . . ?
C20 C21 C22 120.1(3) . . ?
C20 C21 H21 119.9 . . ?
C22 C21 H21 119.9 . . ?
C21 C22 C23 121.2(3) . . ?
C21 C22 H22 119.4 . . ?
C23 C22 H22 119.4 . . ?
C22 C23 C18 118.7(3) . . ?
C22 C23 H23 120.7 . . ?
C18 C23 H23 120.7 . . ?
C25 C24 C29 120.0(3) . . ?
C25 C24 P2 121.1(3) . . ?
C29 C24 P2 118.9(2) . . ?
C24 C25 C26 119.7(3) . . ?
C24 C25 H25 120.2 . . ?
C26 C25 H25 120.2 . . ?
C27 C26 C25 120.2(4) . . ?
C27 C26 H26 119.9 . . ?
C25 C26 H26 119.9 . . ?
C26 C27 C28 120.8(3) . . ?
C26 C27 H27 119.6 . . ?
C28 C27 H27 119.6 . . ?
C29 C28 C27 119.7(4) . . ?
C29 C28 H28 120.1 . . ?
C27 C28 H28 120.1 . . ?
C28 C29 C24 119.7(3) . . ?
C28 C29 H29 120.2 . . ?
C24 C29 H29 120.2 . . ?
C31 C30 C35 119.6(3) . . ?
C31 C30 P1 121.2(2) . . ?
C35 C30 P1 119.2(2) . . ?
C32 C31 C30 119.6(3) . . ?
C32 C31 H31 120.2 . . ?
C30 C31 H31 120.2 . . ?
C33 C32 C31 120.5(3) . . ?
C33 C32 H32 119.8 . . ?
C31 C32 H32 119.8 . . ?
C32 C33 C34 120.3(3) . . ?
C32 C33 H33 119.9 . . ?
C34 C33 H33 119.9 . . ?
C33 C34 C35 119.6(3) . . ?
C33 C34 H34 120.2 . . ?
C35 C34 H34 120.2 . . ?
C34 C35 C30 120.5(3) . . ?
C34 C35 H35 119.7 . . ?
C30 C35 H35 119.7 . . ?
C37 C36 C41 119.8(3) . . ?
C37 C36 P1 120.1(2) . . ?
C41 C36 P1 120.1(2) . . ?
C38 C37 C36 120.2(3) . . ?
C38 C37 H37 119.9 . . ?
C36 C37 H37 119.9 . . ?
C39 C38 C37 119.9(3) . . ?
C39 C38 H38 120.0 . . ?
C37 C38 H38 120.0 . . ?
C38 C39 C40 120.4(3) . . ?
C38 C39 H39 119.8 . . ?
C40 C39 H39 119.8 . . ?
C41 C40 C39 119.8(3) . . ?
C41 C40 H40 120.1 . . ?
C39 C40 H40 120.1 . . ?
C40 C41 C36 119.9(3) . . ?
C40 C41 H41 120.1 . . ?
C36 C41 H41 120.1 . . ?
Cu2 Cl1 Cu1 110.15(3) . . ?
Cu2 Cl1 Cu2 78.76(2) . 2_666 ?
Cu1 Cl1 Cu2 81.11(2) . 2_666 ?
C7 Cu1 C8 37.44(11) . . ?
C7 Cu1 S2 102.24(8) . . ?
C8 Cu1 S2 139.68(8) . . ?
C7 Cu1 Cl1 125.06(8) . . ?
C8 Cu1 Cl1 102.56(8) . . ?
S2 Cu1 Cl1 104.95(3) . . ?
C7 Cu1 S1 115.78(8) . 2_666 ?
C8 Cu1 S1 93.14(8) . 2_666 ?
S2 Cu1 S1 112.26(3) . 2_666 ?
Cl1 Cu1 S1 96.37(2) . 2_666 ?
C11 Cu2 C10 38.18(11) . . ?
C11 Cu2 S1 104.35(8) . . ?
C10 Cu2 S1 142.06(8) . . ?
C11 Cu2 Cl1 131.65(8) . . ?
C10 Cu2 Cl1 105.27(8) . . ?
S1 Cu2 Cl1 108.39(3) . . ?
C11 Cu2 Cl1 109.27(9) . 2_666 ?
C10 Cu2 Cl1 93.48(8) . 2_666 ?
S1 Cu2 Cl1 96.65(3) . 2_666 ?
Cl1 Cu2 Cl1 101.24(2) . 2_666 ?
C30 P1 C13 107.94(14) . . ?
C30 P1 C36 107.83(14) . . ?
C13 P1 C36 109.35(14) . . ?
C30 P1 S1 111.36(11) . . ?
C13 P1 S1 111.74(10) . . ?
C36 P1 S1 108.54(10) . . ?
C24 P2 C18 107.52(14) . . ?
C24 P2 C1 107.51(14) . . ?
C18 P2 C1 105.84(14) . . ?
C24 P2 S2 110.83(11) . . ?
C18 P2 S2 114.01(10) . . ?
C1 P2 S2 110.79(10) . . ?
P1 S1 Cu2 98.61(4) . . ?
P1 S1 Cu1 113.77(4) . 2_666 ?
Cu2 S1 Cu1 85.78(3) . 2_666 ?
P2 S2 Cu1 99.91(4) . . ?
F5 P3 F6 90.88(13) . . ?
F5 P3 F2 178.83(16) . . ?
F6 P3 F2 90.17(15) . . ?
F5 P3 F4 90.92(15) . . ?
F6 P3 F4 90.66(14) . . ?
F2 P3 F4 89.58(16) . . ?
F5 P3 F1 89.82(15) . . ?
F6 P3 F1 89.76(13) . . ?
F2 P3 F1 89.66(16) . . ?
F4 P3 F1 179.14(16) . . ?
F5 P3 F3 89.42(13) . . ?
F6 P3 F3 179.41(16) . . ?
F2 P3 F3 89.53(14) . . ?
F4 P3 F3 89.84(14) . . ?
F1 P3 F3 89.73(13) . . ?
O2 C43 C42 120.8(6) . . ?
O2 C43 H43A 107.1 . . ?
C42 C43 H43A 107.1 . . ?
O2 C43 H43B 107.1 . . ?
C42 C43 H43B 107.1 . . ?
H43A C43 H43B 106.8 . . ?
O2 C44 C45 110.6(4) . . ?
O2 C44 H44A 109.5 . . ?
C45 C44 H44A 109.5 . . ?
O2 C44 H44B 109.5 . . ?
C45 C44 H44B 109.5 . . ?
H44A C44 H44B 108.1 . . ?
C43 O2 C44 112.3(4) . . ?
H42D C42A H42E 109.5 . . ?
H42D C42A H42F 109.5 . . ?
H42E C42A H42F 109.5 . . ?
Cl5 C47 Cl4 133.4(11) . . ?
Cl5 C47 H47A 103.9 . . ?
Cl4 C47 H47A 103.9 . . ?
Cl5 C47 H47B 103.9 . . ?
Cl4 C47 H47B 103.9 . . ?
H47A C47 H47B 105.4 . . ?

loop_
_geom_bond_atom_site_label_1
_geom_bond_atom_site_label_2
_geom_bond_distance
_geom_bond_site_symmetry_2
_geom_bond_publ_flag
C1 C2 1.394(4) . ?
C1 C6 1.415(4) . ?
C1 P2 1.818(3) . ?
C2 C3 1.387(5) . ?
C2 H2 0.9500 . ?
C3 C4 1.385(5) . ?
C3 H3 0.9500 . ?
C4 C5 1.388(5) . ?
C4 H4 0.9500 . ?
C5 C6 1.401(4) . ?
C5 H5 0.9500 . ?
C6 C7 1.479(4) . ?
C7 C8 1.373(4) . ?
C7 Cu1 2.112(3) . ?
C7 H7 1.03(3) . ?
C8 C9 1.494(4) . ?
C8 Cu1 2.164(3) . ?
C8 H8 0.97(4) . ?
C9 O1 1.224(4) . ?
C9 C10 1.489(4) . ?
C10 C11 1.373(4) . ?
C10 Cu2 2.108(3) . ?
C10 H10 0.92(3) . ?
C11 C12 1.481(4) . ?
C11 Cu2 2.089(3) . ?
C11 H11 0.89(4) . ?
C12 C17 1.401(4) . ?
C12 C13 1.412(4) . ?
C13 C14 1.399(4) . ?
C13 P1 1.812(3) . ?
C14 C15 1.392(4) . ?
C14 H14 0.9500 . ?
C15 C16 1.382(5) . ?
C15 H15 0.9500 . ?
C16 C17 1.389(4) . ?
C16 H16 0.9500 . ?
C17 H17 0.9500 . ?
C18 C19 1.398(4) . ?
C18 C23 1.402(4) . ?
C18 P2 1.803(3) . ?
C19 C20 1.392(5) . ?
C19 H19 0.9500 . ?
C20 C21 1.381(5) . ?
C20 H20 0.9500 . ?
C21 C22 1.386(5) . ?
C21 H21 0.9500 . ?
C22 C23 1.387(5) . ?
C22 H22 0.9500 . ?
C23 H23 0.9500 . ?
C24 C25 1.392(5) . ?
C24 C29 1.400(5) . ?
C24 P2 1.800(3) . ?
C25 C26 1.399(5) . ?
C25 H25 0.9500 . ?
C26 C27 1.366(6) . ?
C26 H26 0.9500 . ?
C27 C28 1.397(6) . ?
C27 H27 0.9500 . ?
C28 C29 1.389(5) . ?
C28 H28 0.9500 . ?
C29 H29 0.9500 . ?
C30 C31 1.392(4) . ?
C30 C35 1.394(4) . ?
C30 P1 1.799(3) . ?
C31 C32 1.392(5) . ?
C31 H31 0.9500 . ?
C32 C33 1.382(5) . ?
C32 H32 0.9500 . ?
C33 C34 1.384(5) . ?
C33 H33 0.9500 . ?
C34 C35 1.389(5) . ?
C34 H34 0.9500 . ?
C35 H35 0.9500 . ?
C36 C37 1.393(4) . ?
C36 C41 1.397(4) . ?
C36 P1 1.816(3) . ?
C37 C38 1.392(5) . ?
C37 H37 0.9500 . ?
C38 C39 1.385(5) . ?
C38 H38 0.9500 . ?
C39 C40 1.394(5) . ?
C39 H39 0.9500 . ?
C40 C41 1.393(4) . ?
C40 H40 0.9500 . ?
C41 H41 0.9500 . ?
Cl1 Cu2 2.3330(7) . ?
Cl1 Cu1 2.4155(7) . ?
Cl1 Cu2 2.5906(7) 2_666 ?
Cu1 S2 2.2767(8) . ?
Cu1 S1 2.4872(8) 2_666 ?
Cu2 S1 2.2948(8) . ?
Cu2 Cl1 2.5907(7) 2_666 ?
P1 S1 2.0221(10) . ?
P2 S2 1.9936(10) . ?
S1 Cu1 2.4872(8) 2_666 ?
F1 P3 1.599(2) . ?
F2 P3 1.592(2) . ?
F3 P3 1.608(2) . ?
F4 P3 1.594(2) . ?
F5 P3 1.586(2) . ?
F6 P3 1.588(2) . ?
C42 C43 1.501(5) . ?
C42 H42A 0.9800 . ?
C42 H42B 0.9800 . ?
C42 H42C 0.9800 . ?
C43 O2 1.435(4) . ?
C43 H43A 0.9900 . ?
C43 H43B 0.9900 . ?
C44 O2 1.449(4) . ?
C44 C45 1.517(4) . ?
C44 H44A 0.9900 . ?
C44 H44B 0.9900 . ?
C45 H45A 0.9800 . ?
C45 H45B 0.9800 . ?
C45 H45C 0.9800 . ?
C42A H42D 0.9800 . ?
C42A H42E 0.9800 . ?
C42A H42F 0.9800 . ?
C47 Cl5 1.727(5) . ?
C47 Cl4 1.728(5) . ?
C47 H47A 0.9900 . ?
C47 H47B 0.9900 . ?

loop_
_geom_torsion_atom_site_label_1
_geom_torsion_atom_site_label_2
_geom_torsion_atom_site_label_3
_geom_torsion_atom_site_label_4
_geom_torsion
_geom_torsion_site_symmetry_1
_geom_torsion_site_symmetry_2
_geom_torsion_site_symmetry_3
_geom_torsion_site_symmetry_4
_geom_torsion_publ_flag
C6 C1 C2 C3 -0.3(5) . . . . ?
P2 C1 C2 C3 174.0(3) . . . . ?
C1 C2 C3 C4 -2.2(5) . . . . ?
C2 C3 C4 C5 2.9(6) . . . . ?
C3 C4 C5 C6 -1.0(5) . . . . ?
C4 C5 C6 C1 -1.5(5) . . . . ?
C4 C5 C6 C7 173.5(3) . . . . ?
C2 C1 C6 C5 2.1(5) . . . . ?
P2 C1 C6 C5 -172.3(2) . . . . ?
C2 C1 C6 C7 -172.9(3) . . . . ?
P2 C1 C6 C7 12.7(4) . . . . ?
C5 C6 C7 C8 31.3(5) . . . . ?
C1 C6 C7 C8 -153.8(3) . . . . ?
C5 C6 C7 Cu1 113.5(3) . . . . ?
C1 C6 C7 Cu1 -71.6(3) . . . . ?
C6 C7 C8 C9 -163.8(3) . . . . ?
Cu1 C7 C8 C9 96.1(2) . . . . ?
C6 C7 C8 Cu1 100.1(3) . . . . ?
C7 C8 C9 O1 5.5(4) . . . . ?
Cu1 C8 C9 O1 79.4(3) . . . . ?
C7 C8 C9 C10 -174.8(3) . . . . ?
Cu1 C8 C9 C10 -100.9(2) . . . . ?
O1 C9 C10 C11 -1.3(4) . . . . ?
C8 C9 C10 C11 179.0(3) . . . . ?
O1 C9 C10 Cu2 -76.1(3) . . . . ?
C8 C9 C10 Cu2 104.2(2) . . . . ?
C9 C10 C11 C12 163.8(3) . . . . ?
Cu2 C10 C11 C12 -101.6(3) . . . . ?
C9 C10 C11 Cu2 -94.5(3) . . . . ?
C10 C11 C12 C17 -33.0(4) . . . . ?
Cu2 C11 C12 C17 -113.7(3) . . . . ?
C10 C11 C12 C13 149.6(3) . . . . ?
Cu2 C11 C12 C13 69.0(3) . . . . ?
C17 C12 C13 C14 -2.4(4) . . . . ?
C11 C12 C13 C14 175.0(3) . . . . ?
C17 C12 C13 P1 169.0(2) . . . . ?
C11 C12 C13 P1 -13.7(4) . . . . ?
C12 C13 C14 C15 1.0(4) . . . . ?
P1 C13 C14 C15 -170.4(2) . . . . ?
C13 C14 C15 C16 1.4(5) . . . . ?
C14 C15 C16 C17 -2.3(5) . . . . ?
C15 C16 C17 C12 0.8(5) . . . . ?
C13 C12 C17 C16 1.5(4) . . . . ?
C11 C12 C17 C16 -175.9(3) . . . . ?
C23 C18 C19 C20 0.2(5) . . . . ?
P2 C18 C19 C20 175.9(2) . . . . ?
C18 C19 C20 C21 -0.8(5) . . . . ?
C19 C20 C21 C22 0.7(5) . . . . ?
C20 C21 C22 C23 0.0(5) . . . . ?
C21 C22 C23 C18 -0.5(5) . . . . ?
C19 C18 C23 C22 0.4(4) . . . . ?
P2 C18 C23 C22 -175.2(2) . . . . ?
C29 C24 C25 C26 1.1(5) . . . . ?
P2 C24 C25 C26 -178.4(3) . . . . ?
C24 C25 C26 C27 -0.2(5) . . . . ?
C25 C26 C27 C28 -0.5(6) . . . . ?
C26 C27 C28 C29 0.2(6) . . . . ?
C27 C28 C29 C24 0.7(6) . . . . ?
C25 C24 C29 C28 -1.3(5) . . . . ?
P2 C24 C29 C28 178.2(3) . . . . ?
C35 C30 C31 C32 -0.4(5) . . . . ?
P1 C30 C31 C32 -179.3(3) . . . . ?
C30 C31 C32 C33 0.7(6) . . . . ?
C31 C32 C33 C34 -0.4(6) . . . . ?
C32 C33 C34 C35 -0.2(6) . . . . ?
C33 C34 C35 C30 0.5(6) . . . . ?
C31 C30 C35 C34 -0.2(5) . . . . ?
P1 C30 C35 C34 178.8(3) . . . . ?
C41 C36 C37 C38 0.3(5) . . . . ?
P1 C36 C37 C38 -179.0(3) . . . . ?
C36 C37 C38 C39 0.3(5) . . . . ?
C37 C38 C39 C40 -0.4(5) . . . . ?
C38 C39 C40 C41 -0.1(5) . . . . ?
C39 C40 C41 C36 0.6(5) . . . . ?
C37 C36 C41 C40 -0.7(4) . . . . ?
P1 C36 C41 C40 178.5(2) . . . . ?
C6 C7 Cu1 C8 -124.1(3) . . . . ?
C8 C7 Cu1 S2 -179.68(16) . . . . ?
C6 C7 Cu1 S2 56.2(2) . . . . ?
C8 C7 Cu1 Cl1 -61.3(2) . . . . ?
C6 C7 Cu1 Cl1 174.53(15) . . . . ?
C8 C7 Cu1 S1 57.96(19) . . . 2_666 ?
C6 C7 Cu1 S1 -66.2(2) . . . 2_666 ?
C9 C8 Cu1 C7 -114.4(3) . . . . ?
C7 C8 Cu1 S2 0.5(2) . . . . ?
C9 C8 Cu1 S2 -113.91(18) . . . . ?
C7 C8 Cu1 Cl1 132.61(17) . . . . ?
C9 C8 Cu1 Cl1 18.22(19) . . . . ?
C7 C8 Cu1 S1 -130.14(17) . . . 2_666 ?
C9 C8 Cu1 S1 115.47(18) . . . 2_666 ?
Cu2 Cl1 Cu1 C7 55.56(10) . . . . ?
Cu2 Cl1 Cu1 C7 130.04(10) 2_666 . . . ?
Cu2 Cl1 Cu1 C8 22.43(9) . . . . ?
Cu2 Cl1 Cu1 C8 96.91(8) 2_666 . . . ?
Cu2 Cl1 Cu1 S2 172.65(3) . . . . ?
Cu2 Cl1 Cu1 S2 -112.87(3) 2_666 . . . ?
Cu2 Cl1 Cu1 S1 -72.24(3) . . . 2_666 ?
Cu2 Cl1 Cu1 S1 2.24(2) 2_666 . . 2_666 ?
C12 C11 Cu2 C10 120.7(3) . . . . ?
C10 C11 Cu2 S1 -172.56(16) . . . . ?
C12 C11 Cu2 S1 -51.9(2) . . . . ?
C10 C11 Cu2 Cl1 55.9(2) . . . . ?
C12 C11 Cu2 Cl1 176.54(15) . . . . ?
C10 C11 Cu2 Cl1 -70.08(17) . . . 2_666 ?
C12 C11 Cu2 Cl1 50.6(2) . . . 2_666 ?
C9 C10 Cu2 C11 117.8(3) . . . . ?
C11 C10 Cu2 S1 11.8(2) . . . . ?
C9 C10 Cu2 S1 129.57(16) . . . . ?
C11 C10 Cu2 Cl1 -140.11(16) . . . . ?
C9 C10 Cu2 Cl1 -22.3(2) . . . . ?
C11 C10 Cu2 Cl1 117.24(17) . . . 2_666 ?
C9 C10 Cu2 Cl1 -124.97(18) . . . 2_666 ?
Cu1 Cl1 Cu2 C11 -52.76(12) . . . . ?
Cu2 Cl1 Cu2 C11 -128.83(11) 2_666 . . . ?
Cu1 Cl1 Cu2 C10 -20.73(9) . . . . ?
Cu2 Cl1 Cu2 C10 -96.79(9) 2_666 . . . ?
Cu1 Cl1 Cu2 S1 177.05(3) . . . . ?
Cu2 Cl1 Cu2 S1 100.98(3) 2_666 . . . ?
Cu1 Cl1 Cu2 Cl1 76.07(3) . . . 2_666 ?
Cu2 Cl1 Cu2 Cl1 0.0 2_666 . . 2_666 ?
C31 C30 P1 C13 109.0(3) . . . . ?
C35 C30 P1 C13 -70.0(3) . . . . ?
C31 C30 P1 C36 -133.0(3) . . . . ?
C35 C30 P1 C36 48.0(3) . . . . ?
C31 C30 P1 S1 -14.0(3) . . . . ?
C35 C30 P1 S1 167.0(2) . . . . ?
C14 C13 P1 C30 -5.8(3) . . . . ?
C12 C13 P1 C30 -177.2(2) . . . . ?
C14 C13 P1 C36 -122.9(2) . . . . ?
C12 C13 P1 C36 65.7(3) . . . . ?
C14 C13 P1 S1 117.0(2) . . . . ?
C12 C13 P1 S1 -54.5(2) . . . . ?
C37 C36 P1 C30 102.6(3) . . . . ?
C41 C36 P1 C30 -76.7(3) . . . . ?
C37 C36 P1 C13 -140.3(2) . . . . ?
C41 C36 P1 C13 40.5(3) . . . . ?
C37 C36 P1 S1 -18.2(3) . . . . ?
C41 C36 P1 S1 162.6(2) . . . . ?
C25 C24 P2 C18 -5.6(3) . . . . ?
C29 C24 P2 C18 174.9(3) . . . . ?
C25 C24 P2 C1 108.0(3) . . . . ?
C29 C24 P2 C1 -71.5(3) . . . . ?
C25 C24 P2 S2 -130.8(3) . . . . ?
C29 C24 P2 S2 49.7(3) . . . . ?
C19 C18 P2 C24 74.5(3) . . . . ?
C23 C18 P2 C24 -109.8(3) . . . . ?
C19 C18 P2 C1 -40.2(3) . . . . ?
C23 C18 P2 C1 135.5(2) . . . . ?
C19 C18 P2 S2 -162.2(2) . . . . ?
C23 C18 P2 S2 13.4(3) . . . . ?
C2 C1 P2 C24 3.8(3) . . . . ?
C6 C1 P2 C24 178.2(2) . . . . ?
C2 C1 P2 C18 118.5(3) . . . . ?
C6 C1 P2 C18 -67.1(3) . . . . ?
C2 C1 P2 S2 -117.4(2) . . . . ?
C6 C1 P2 S2 56.9(3) . . . . ?
C30 P1 S1 Cu2 169.12(11) . . . . ?
C13 P1 S1 Cu2 48.32(11) . . . . ?
C36 P1 S1 Cu2 -72.33(10) . . . . ?
C30 P1 S1 Cu1 79.96(11) . . . 2_666 ?
C13 P1 S1 Cu1 -40.84(11) . . . 2_666 ?
C36 P1 S1 Cu1 -161.49(10) . . . 2_666 ?
C11 Cu2 S1 P1 -3.89(9) . . . . ?
C10 Cu2 S1 P1 -11.37(14) . . . . ?
Cl1 Cu2 S1 P1 140.01(3) . . . . ?
Cl1 Cu2 S1 P1 -115.77(3) 2_666 . . . ?
C11 Cu2 S1 Cu1 109.54(9) . . . 2_666 ?
C10 Cu2 S1 Cu1 102.06(14) . . . 2_666 ?
Cl1 Cu2 S1 Cu1 -106.56(3) . . . 2_666 ?
Cl1 Cu2 S1 Cu1 -2.34(2) 2_666 . . 2_666 ?
C24 P2 S2 Cu1 -168.08(12) . . . . ?
C18 P2 S2 Cu1 70.45(11) . . . . ?
C1 P2 S2 Cu1 -48.81(11) . . . . ?
C7 Cu1 S2 P2 1.71(9) . . . . ?
C8 Cu1 S2 P2 1.41(14) . . . . ?
Cl1 Cu1 S2 P2 -130.07(4) . . . . ?
S1 Cu1 S2 P2 126.43(4) 2_666 . . . ?
C42 C43 O2 C44 152.7(7) . . . . ?
C45 C44 O2 C43 -175.2(4) . . . . ?
